data_1561991
loop_
_publ_author_name
'Ran, Xing-Rui'
'Wang, Ning'
'Xie, Wei-Ping'
'Xiong, Yan-Ju'
'Cheng, Qian'
'Long, Yi'
'Yue, Shan-Tang'
'Liu, Ying-Liang'

_publ_section_title
;
 Syntheses, crystal structures and properties of series of 4d--4f
 ln(III)--Ag(I) heterometallic coordination polymers
;
_journal_name_full 'Journal of Solid State Chemistry'
_journal_page_first 24
_journal_page_last 30
_journal_paper_doi 10.1016/j.jssc.2014.11.022
_journal_volume 225
_journal_year 2015
_chemical_formula_moiety 'C14 H8 Ag Ho N2 O8, 2(H2 O)'
_chemical_formula_sum 'C14 H12 Ag Ho N2 O10'
_chemical_formula_weight 641.06
_space_group_IT_number 15
_space_group_name_Hall '-C 2yc'
_space_group_name_H-M_alt 'C 1 2/c 1'
_symmetry_cell_setting monoclinic
_symmetry_space_group_name_Hall '-C 2yc'
_symmetry_space_group_name_H-M 'C 1 2/c 1'
_atom_sites_solution_hydrogens geom
_atom_sites_solution_primary direct
_atom_sites_solution_secondary difmap
_cell_angle_alpha 90.00
_cell_angle_beta 96.586(5)
_cell_angle_gamma 90.00
_cell_formula_units_Z 8
_cell_length_a 22.162(9)
_cell_length_b 9.459(4)
_cell_length_c 16.683(7)
_cell_measurement_reflns_used 1806
_cell_measurement_temperature 296(2)
_cell_measurement_theta_max 24.0325
_cell_measurement_theta_min 2.3435
_cell_volume 3474(3)
_computing_cell_refinement 'Bruker SMART'
_computing_data_collection 'Bruker SMART'
_computing_data_reduction 'Bruker SMART'
_computing_molecular_graphics 'Bruker SHELXTL'
_computing_publication_material 'Bruker SHELXTL'
_computing_structure_refinement 'SHELXL-97 (Sheldrick, 2008)'
_computing_structure_solution 'SHELXS-97 (Sheldrick, 2008)'
_diffrn_ambient_temperature 296(2)
_diffrn_measured_fraction_theta_full 0.999
_diffrn_measured_fraction_theta_max 0.999
_diffrn_measurement_device_type 'CCD area detector'
_diffrn_measurement_method 'phi and omega scans'
_diffrn_radiation_monochromator graphite
_diffrn_radiation_source 'fine-focus sealed tube'
_diffrn_radiation_type MoK\a
_diffrn_radiation_wavelength 0.71073
_diffrn_reflns_av_R_equivalents 0.0625
_diffrn_reflns_av_sigmaI/netI 0.0731
_diffrn_reflns_limit_h_max 26
_diffrn_reflns_limit_h_min -20
_diffrn_reflns_limit_k_max 11
_diffrn_reflns_limit_k_min -10
_diffrn_reflns_limit_l_max 19
_diffrn_reflns_limit_l_min -19
_diffrn_reflns_number 8338
_diffrn_reflns_theta_full 25.00
_diffrn_reflns_theta_max 25.00
_diffrn_reflns_theta_min 1.85
_exptl_absorpt_coefficient_mu 5.709
_exptl_absorpt_correction_T_max 0.565
_exptl_absorpt_correction_T_min 0.415
_exptl_absorpt_correction_type multi-scan
_exptl_absorpt_process_details SADABS,Bruker(2002)
_exptl_crystal_colour yellow
_exptl_crystal_density_diffrn 2.451
_exptl_crystal_density_method 'not measured'
_exptl_crystal_description block
_exptl_crystal_F_000 2432.0
_exptl_crystal_size_max 0.20
_exptl_crystal_size_mid 0.13
_exptl_crystal_size_min 0.10
_refine_diff_density_max 1.925
_refine_diff_density_min -2.238
_refine_diff_density_rms 0.224
_refine_ls_extinction_method none
_refine_ls_goodness_of_fit_ref 1.021
_refine_ls_hydrogen_treatment mixed
_refine_ls_matrix_type full
_refine_ls_number_parameters 253
_refine_ls_number_reflns 3069
_refine_ls_number_restraints 6
_refine_ls_restrained_S_all 1.040
_refine_ls_R_factor_all 0.0719
_refine_ls_R_factor_gt 0.0497
_refine_ls_shift/su_max 0.001
_refine_ls_shift/su_mean 0.000
_refine_ls_structure_factor_coef Fsqd
_refine_ls_weighting_details 'calc w=1/[\s^2^(Fo^2^)+(0.0726P)^2^+15.1730P] where P=(Fo^2^+2Fc^2^)/3'
_refine_ls_weighting_scheme calc
_refine_ls_wR_factor_gt 0.1222
_refine_ls_wR_factor_ref 0.1374
_reflns_number_gt 2260
_reflns_number_total 3069
_reflns_threshold_expression >2sigma(I)
_cod_data_source_file JSSC-2015-225-24.cif
_cod_data_source_block 6
_cod_depositor_comments
;
The following automatic conversions were performed:

data item '_symmetry_cell_setting' value 'Monoclinic' was changed to
'monoclinic' in accordance with the built-in table derived from the
CIF Core dictionary named 'cif_core.dic' version 2.4.5 last updated
on 2014-11-21.

Automatic conversion script
Id: cif_fix_values 8369 2020-08-20 11:38:08Z andrius 
;
_cod_original_sg_symbol_H-M 'C 2/c'
_cod_original_formula_sum 'C14 H12 Ag Ho N2 O10 '
_cod_database_code 1561991

loop_
_symmetry_equiv_pos_as_xyz
'x, y, z'
'-x, y, -z+1/2'
'x+1/2, y+1/2, z'
'-x+1/2, y+1/2, -z+1/2'
'-x, -y, -z'
'x, -y, z-1/2'
'-x+1/2, -y+1/2, -z'
'x+1/2, -y+1/2, z-1/2'

loop_
_atom_site_label
_atom_site_type_symbol
_atom_site_fract_x
_atom_site_fract_y
_atom_site_fract_z
_atom_site_U_iso_or_equiv
_atom_site_adp_type
_atom_site_occupancy
_atom_site_symmetry_multiplicity
_atom_site_calc_flag
_atom_site_refinement_flags
_atom_site_disorder_assembly
_atom_site_disorder_group
Ho1 Ho -0.00471(2) 0.29872(5) 0.56590(3) 0.02555(19) Uani 1 1 d . . .
O5 O 0.0582(3) 0.0936(7) 0.5582(4) 0.0323(17) Uani 1 1 d . . .
C3 C 0.2080(7) 0.3684(16) 0.5891(9) 0.060(4) Uani 1 1 d . . .
H3 H 0.1829 0.3155 0.6186 0.072 Uiso 1 1 calc R . .
O7 O 0.0598(4) 0.2705(8) 0.6916(5) 0.040(2) Uani 1 1 d . . .
C10 C 0.0950(6) 0.3835(12) 0.2702(7) 0.040(3) Uani 1 1 d . . .
H10 H 0.0948 0.4805 0.2795 0.048 Uiso 1 1 calc R . .
O3 O 0.0066(4) 0.2677(8) 0.4267(4) 0.0377(19) Uani 1 1 d . . .
O1 O 0.0828(4) 0.4128(8) 0.5445(5) 0.0390(19) Uani 1 1 d . . .
C2 C 0.1837(5) 0.4773(11) 0.5351(6) 0.031(2) Uani 1 1 d . . .
O4 O 0.0192(4) 0.4816(8) 0.3773(5) 0.043(2) Uani 1 1 d . . .
C8 C 0.0672(6) 0.1475(12) 0.3000(7) 0.038(3) Uani 1 1 d . . .
H8 H 0.0484 0.0820 0.3305 0.046 Uiso 1 1 calc R . .
O2 O 0.1011(3) 0.6231(8) 0.4923(5) 0.0362(18) Uani 1 1 d . . .
C13 C 0.0348(5) 0.0001(11) 0.5116(6) 0.031(2) Uani 1 1 d . . .
C1 C 0.2230(5) 0.5494(13) 0.4942(7) 0.039(3) Uani 1 1 d . . .
H1 H 0.2072 0.6204 0.4593 0.047 Uiso 1 1 calc R . .
O8 O 0.0614(4) 0.2430(8) 0.8249(4) 0.0370(18) Uani 1 1 d . . .
C4 C 0.2697(8) 0.3446(17) 0.5958(9) 0.066(4) Uani 1 1 d . . .
H4 H 0.2866 0.2759 0.6314 0.080 Uiso 1 1 calc R . .
O10 O 0.1952(8) 0.746(2) 0.3119(13) 0.171(8) Uani 1 1 d D . .
H10A H 0.1578 0.7319 0.3006 0.206 Uiso 1 1 d RD . .
H10B H 0.1956 0.8333 0.3015 0.206 Uiso 1 1 d RD . .
C6 C 0.1177(5) 0.5059(11) 0.5235(6) 0.030(2) Uani 1 1 d . . .
C12 C 0.0264(5) 0.3538(12) 0.3785(6) 0.032(3) Uani 1 1 d . . .
C7 C 0.0982(6) 0.1047(13) 0.2387(7) 0.044(3) Uani 1 1 d . . .
H7 H 0.0989 0.0084 0.2276 0.053 Uiso 1 1 calc R . .
N1 N 0.2838(5) 0.5261(12) 0.5002(6) 0.052(3) Uani 1 1 d . . .
C5 C 0.3064(7) 0.4204(17) 0.5511(8) 0.064(4) Uani 1 1 d . . .
H5 H 0.3477 0.3996 0.5553 0.077 Uiso 1 1 calc R . .
C14 C 0.0349(5) 0.2552(11) 0.7554(7) 0.034(3) Uani 1 1 d . . .
O6 O 0.0631(3) -0.0976(7) 0.4794(4) 0.0296(17) Uani 1 1 d . . .
C11 C 0.1253(6) 0.3279(14) 0.2114(7) 0.048(3) Uani 1 1 d . . .
H11 H 0.1460 0.3901 0.1811 0.058 Uiso 1 1 calc R . .
C9 C 0.0642(5) 0.2914(11) 0.3160(6) 0.030(2) Uani 1 1 d . . .
N2 N 0.1276(5) 0.1897(12) 0.1937(6) 0.047(3) Uani 1 1 d . . .
Ag3 Ag 0.15842(5) -0.12398(15) 0.58018(7) 0.0689(4) Uani 1 1 d . . .
O9 O 0.2445(9) 0.945(3) 0.2081(17) 0.265(15) Uani 1 1 d D . .
H9A H 0.2607 1.0256 0.2021 0.318 Uiso 1 1 d RD . .
H9B H 0.2674 0.8857 0.2337 0.318 Uiso 1 1 d RD . .

loop_
_atom_site_aniso_label
_atom_site_aniso_U_11
_atom_site_aniso_U_22
_atom_site_aniso_U_33
_atom_site_aniso_U_23
_atom_site_aniso_U_13
_atom_site_aniso_U_12
Ho1 0.0328(3) 0.0240(3) 0.0212(3) -0.0006(2) 0.0089(2) -0.0009(2)
O5 0.031(4) 0.025(4) 0.040(4) -0.006(3) -0.001(3) 0.000(3)
C3 0.051(9) 0.066(9) 0.066(9) 0.031(8) 0.023(7) -0.003(7)
O7 0.050(5) 0.043(5) 0.028(4) 0.004(4) 0.005(4) 0.008(4)
C10 0.055(8) 0.030(6) 0.038(7) 0.005(5) 0.017(6) 0.008(6)
O3 0.055(5) 0.038(4) 0.022(4) 0.002(3) 0.013(4) -0.002(4)
O1 0.040(5) 0.041(5) 0.037(4) -0.002(4) 0.010(4) -0.012(4)
C2 0.028(6) 0.033(6) 0.032(6) 0.005(5) 0.008(5) -0.004(5)
O4 0.060(6) 0.027(4) 0.043(5) -0.016(4) 0.009(4) 0.002(4)
C8 0.051(8) 0.028(6) 0.038(7) -0.006(5) 0.011(6) -0.014(5)
O2 0.033(4) 0.040(5) 0.036(4) -0.002(4) 0.006(4) 0.002(4)
C13 0.041(7) 0.030(6) 0.023(5) 0.007(5) 0.010(5) 0.001(5)
C1 0.030(7) 0.043(7) 0.045(7) 0.005(6) 0.009(5) 0.002(5)
O8 0.040(5) 0.045(4) 0.027(4) 0.000(4) 0.007(4) 0.012(4)
C4 0.073(11) 0.076(10) 0.051(9) 0.040(8) 0.013(8) 0.018(9)
O10 0.092(12) 0.223(18) 0.20(2) 0.025(17) 0.027(13) -0.027(13)
C6 0.034(6) 0.035(6) 0.020(5) -0.005(5) 0.002(5) -0.009(5)
C12 0.046(7) 0.034(6) 0.016(5) -0.006(5) 0.006(5) 0.006(5)
C7 0.050(8) 0.041(7) 0.044(7) -0.008(6) 0.013(6) 0.009(6)
N1 0.036(6) 0.084(8) 0.038(6) 0.026(6) 0.015(5) 0.000(6)
C5 0.059(9) 0.084(11) 0.049(8) 0.026(8) 0.008(7) 0.009(8)
C14 0.053(7) 0.023(5) 0.025(6) -0.002(4) 0.005(6) 0.005(5)
O6 0.037(4) 0.023(4) 0.029(4) -0.011(3) 0.005(3) 0.001(3)
C11 0.065(9) 0.049(8) 0.032(7) 0.002(6) 0.013(6) 0.004(7)
C9 0.022(5) 0.041(6) 0.026(6) -0.006(5) 0.001(4) 0.001(5)
N2 0.037(6) 0.063(8) 0.044(6) -0.016(5) 0.016(5) 0.003(5)
Ag3 0.0476(7) 0.1099(10) 0.0528(7) 0.0345(7) 0.0219(5) 0.0023(7)
O9 0.16(2) 0.25(3) 0.37(4) 0.14(3) -0.05(2) 0.006(19)

loop_
_atom_type_symbol
_atom_type_description
_atom_type_scat_dispersion_real
_atom_type_scat_dispersion_imag
_atom_type_scat_source
C C 0.0033 0.0016 'International Tables Vol C Tables 4.2.6.8 and 6.1.1.4'
H H 0.0000 0.0000 'International Tables Vol C Tables 4.2.6.8 and 6.1.1.4'
N N 0.0061 0.0033 'International Tables Vol C Tables 4.2.6.8 and 6.1.1.4'
O O 0.0106 0.0060 'International Tables Vol C Tables 4.2.6.8 and 6.1.1.4'
Ag Ag -0.8971 1.1015 'International Tables Vol C Tables 4.2.6.8 and 6.1.1.4'
Ho Ho -0.2175 4.6783 'International Tables Vol C Tables 4.2.6.8 and 6.1.1.4'

loop_
_geom_angle_atom_site_label_1
_geom_angle_atom_site_label_2
_geom_angle_atom_site_label_3
_geom_angle
_geom_angle_site_symmetry_1
_geom_angle_site_symmetry_3
O1 Ho1 O4 78.5(3) . 5_566
O1 Ho1 O2 122.2(3) . 5_566
O4 Ho1 O2 74.1(3) 5_566 5_566
O1 Ho1 O6 140.4(3) . 5_556
O4 Ho1 O6 138.7(3) 5_566 5_556
O2 Ho1 O6 71.7(2) 5_566 5_556
O1 Ho1 O3 73.7(3) . .
O4 Ho1 O3 122.9(3) 5_566 .
O2 Ho1 O3 80.2(3) 5_566 .
O6 Ho1 O3 72.9(3) 5_556 .
O1 Ho1 O8 139.0(3) . 2_556
O4 Ho1 O8 77.1(3) 5_566 2_556
O2 Ho1 O8 81.5(3) 5_566 2_556
O6 Ho1 O8 75.6(3) 5_556 2_556
O3 Ho1 O8 147.2(3) . 2_556
O1 Ho1 O5 82.2(3) . .
O4 Ho1 O5 148.6(3) 5_566 .
O2 Ho1 O5 137.3(2) 5_566 .
O6 Ho1 O5 68.6(2) 5_556 .
O3 Ho1 O5 73.8(3) . .
O8 Ho1 O5 102.8(3) 2_556 .
O1 Ho1 O7 76.0(3) . .
O4 Ho1 O7 80.8(3) 5_566 .
O2 Ho1 O7 144.1(3) 5_566 .
O6 Ho1 O7 115.8(3) 5_556 .
O3 Ho1 O7 135.6(3) . .
O8 Ho1 O7 67.9(3) 2_556 .
O5 Ho1 O7 70.6(3) . .
C13 O5 Ho1 113.7(6) . .
C4 C3 C2 117.8(12) . .
C14 O7 Ho1 118.1(8) . .
C11 C10 C9 118.0(11) . .
C12 O3 Ho1 128.8(7) . .
C6 O1 Ho1 160.4(8) . .
C1 C2 C3 117.6(11) . .
C1 C2 C6 121.8(10) . .
C3 C2 C6 120.5(10) . .
C12 O4 Ho1 154.8(8) . 5_566
C7 C8 C9 118.4(11) . .
C6 O2 Ho1 130.7(7) . 5_566
O5 C13 O6 126.0(10) . .
O5 C13 C13 119.2(12) . 5_556
O6 C13 C13 114.8(12) . 5_556
C2 C1 N1 124.9(11) . .
C14 O8 Ho1 117.2(7) . 2_556
C5 C4 C3 121.2(13) . .
O1 C6 O2 125.2(10) . .
O1 C6 C2 118.0(10) . .
O2 C6 C2 116.8(9) . .
O4 C12 O3 126.8(11) . .
O4 C12 C9 116.9(10) . .
O3 C12 C9 116.4(10) . .
N2 C7 C8 124.9(11) . .
C1 N1 C5 117.0(11) . .
C1 N1 Ag3 122.5(8) . 7_556
C5 N1 Ag3 119.7(9) . 7_556
C4 C5 N1 121.5(14) . .
O8 C14 O7 126.2(11) . .
O8 C14 C14 118.1(12) . 2_556
O7 C14 C14 115.7(12) . 2_556
C13 O6 Ho1 116.1(7) . 5_556
C13 O6 Ag3 101.8(6) . .
Ho1 O6 Ag3 120.7(3) 5_556 .
N2 C11 C10 124.8(12) . .
C10 C9 C8 118.1(10) . .
C10 C9 C12 118.4(10) . .
C8 C9 C12 123.4(10) . .
C7 N2 C11 115.7(11) . .
C7 N2 Ag3 123.1(8) . 6
C11 N2 Ag3 119.5(9) . 6
N1 Ag3 N2 158.1(4) 7_556 6_556
N1 Ag3 O6 93.1(3) 7_556 .
N2 Ag3 O6 106.4(3) 6_556 .

loop_
_geom_bond_atom_site_label_1
_geom_bond_atom_site_label_2
_geom_bond_distance
_geom_bond_site_symmetry_2
Ho1 O1 2.284(8) .
Ho1 O4 2.322(7) 5_566
Ho1 O2 2.362(8) 5_566
Ho1 O6 2.375(7) 5_556
Ho1 O3 2.382(7) .
Ho1 O8 2.387(8) 2_556
Ho1 O5 2.402(7) .
Ho1 O7 2.414(8) .
O5 C13 1.251(12) .
C3 C4 1.38(2) .
C3 C2 1.432(16) .
O7 C14 1.262(14) .
C10 C11 1.358(16) .
C10 C9 1.389(15) .
O3 C12 1.258(13) .
O1 C6 1.247(12) .
C2 C1 1.351(15) .
C2 C6 1.479(15) .
O4 C12 1.219(13) .
O4 Ho1 2.322(7) 5_566
C8 C7 1.357(17) .
C8 C9 1.391(15) .
O2 C6 1.262(12) .
O2 Ho1 2.362(8) 5_566
C13 O6 1.270(12) .
C13 C13 1.55(2) 5_556
C1 N1 1.358(15) .
O8 C14 1.244(13) .
O8 Ho1 2.387(8) 2_556
C4 C5 1.37(2) .
C12 C9 1.529(15) .
C7 N2 1.321(16) .
N1 C5 1.369(16) .
N1 Ag3 2.165(10) 7_556
C14 C14 1.54(2) 2_556
O6 Ho1 2.375(7) 5_556
O6 Ag3 2.556(7) .
C11 N2 1.343(15) .
N2 Ag3 2.176(10) 6
Ag3 N1 2.165(10) 7_556
Ag3 N2 2.176(10) 6_556
